data_7152247
loop_
_publ_author_name
'Pyta, Krystian'
'Przybylski, Piotr'
'Wicher, Barbara'
'Gdaniec, Maria'
'Stefa\'nska, Joanna'

_publ_section_title
;
 Intramolecular proton transfer impact on antibacterial properties of
 ansamycin antibiotic rifampicin and its new amino analogues.
;
_journal_issue 12
_journal_name_full 'Organic &amp; biomolecular chemistry'
_journal_page_first 2385
_journal_page_last 2388
_journal_paper_doi 10.1039/c2ob00008c
_journal_volume 10
_journal_year 2012
_chemical_absolute_configuration syn
_chemical_formula_moiety '(C41 H54 N2 O12), 3(C H4 O), (C H2 Cl2)'
_chemical_formula_sum 'C45 H68 Cl2 N2 O15'
_chemical_formula_weight 947.91
_chemical_name_systematic
;
?
;
_space_group_IT_number 4
_symmetry_cell_setting monoclinic
_symmetry_space_group_name_Hall 'P 2yb'
_symmetry_space_group_name_H-M 'P 1 21 1'
_atom_sites_solution_hydrogens geom
_atom_sites_solution_primary direct
_atom_sites_solution_secondary difmap
_audit_creation_method SHELXL-97
_cell_angle_alpha 90.00
_cell_angle_beta 103.152(1)
_cell_angle_gamma 90.00
_cell_formula_units_Z 2
_cell_length_a 9.2035(1)
_cell_length_b 20.0206(1)
_cell_length_c 13.8049(1)
_cell_measurement_reflns_used 39043
_cell_measurement_temperature 130(2)
_cell_measurement_theta_max 75.76
_cell_measurement_theta_min 2.20
_cell_volume 2476.96(4)
_computing_cell_refinement 'CrysAlis Pro (Agilent Technologies, 2010)'
_computing_data_collection 'CrysAlis Pro (Agilent Technologies, 2010)'
_computing_data_reduction 'CrysAlis Pro (Agilent Technologies, 2010)'
_computing_molecular_graphics
;
Ortep III for Windows (Farrugia, 1997)
;
_computing_publication_material 'SHELXL-97 (Sheldrick, 2008)'
_computing_structure_refinement 'SHELXL-97 (Sheldrick, 1997)'
_computing_structure_solution 'SIR2004 (Burla et al., 2005)'
_diffrn_ambient_temperature 130(2)
_diffrn_measured_fraction_theta_full 0.997
_diffrn_measured_fraction_theta_max 0.997
_diffrn_measurement_device_type 'Oxford Diffraction SuperNova'
_diffrn_measurement_method '\w scans'
_diffrn_radiation_monochromator mirror
_diffrn_radiation_source 'Nova Cu X-ray Source'
_diffrn_radiation_type CuK\a
_diffrn_radiation_wavelength 1.54184
_diffrn_reflns_av_R_equivalents 0.0300
_diffrn_reflns_av_sigmaI/netI 0.0115
_diffrn_reflns_limit_h_max 11
_diffrn_reflns_limit_h_min -11
_diffrn_reflns_limit_k_max 25
_diffrn_reflns_limit_k_min -25
_diffrn_reflns_limit_l_max 16
_diffrn_reflns_limit_l_min -17
_diffrn_reflns_number 40851
_diffrn_reflns_theta_full 74.48
_diffrn_reflns_theta_max 74.48
_diffrn_reflns_theta_min 6.53
_diffrn_standards_decay_% 0
_diffrn_standards_interval_count 0
_diffrn_standards_interval_time 0
_diffrn_standards_number 0
_exptl_absorpt_coefficient_mu 1.734
_exptl_absorpt_correction_T_max 1.000
_exptl_absorpt_correction_T_min 0.834
_exptl_absorpt_correction_type multi-scan
_exptl_absorpt_process_details
;
CrysAlis RED, Oxford Diffraction Ltd.,
Version 1.171.32.5
Empirical absorption correction using spherical harmonics,
implemented in SCALE3 ABSPACK scaling algorithm.
;
_exptl_crystal_colour orange
_exptl_crystal_density_diffrn 1.271
_exptl_crystal_density_method 'not measured'
_exptl_crystal_description block
_exptl_crystal_F_000 1012
_exptl_crystal_size_max 0.35
_exptl_crystal_size_mid 0.30
_exptl_crystal_size_min 0.20
_refine_diff_density_max 0.481
_refine_diff_density_min -0.700
_refine_diff_density_rms 0.059
_refine_ls_abs_structure_details 'Flack H D (1983), Acta Cryst. A39, 876-881'
_refine_ls_abs_structure_Flack 0.12(4)
_refine_ls_extinction_method none
_refine_ls_goodness_of_fit_ref 1.058
_refine_ls_hydrogen_treatment constr
_refine_ls_matrix_type full
_refine_ls_number_parameters 655
_refine_ls_number_reflns 5207
_refine_ls_number_restraints 1
_refine_ls_restrained_S_all 1.058
_refine_ls_R_factor_all 0.0472
_refine_ls_R_factor_gt 0.0471
_refine_ls_shift/su_max 0.000
_refine_ls_shift/su_mean 0.000
_refine_ls_structure_factor_coef Fsqd
_refine_ls_weighting_details 'calc w=1/[\s^2^(Fo^2^)+(0.0980P)^2^+0.9559P] where P=(Fo^2^+2Fc^2^)/3'
_refine_ls_weighting_scheme calc
_refine_ls_wR_factor_gt 0.1382
_refine_ls_wR_factor_ref 0.1383
_reflns_number_gt 5193
_reflns_number_total 5207
_reflns_threshold_expression I>2/s(I)
_cod_data_source_file c2ob00008c.txt
_cod_data_source_block b75
_cod_original_cell_volume 2476.96(3)
_cod_original_sg_symbol_H-M 'P 21'
_cod_database_code 7152247

loop_
_symmetry_equiv_pos_as_xyz
'x, y, z'
'-x, y+1/2, -z'

loop_
_atom_site_label
_atom_site_type_symbol
_atom_site_fract_x
_atom_site_fract_y
_atom_site_fract_z
_atom_site_U_iso_or_equiv
_atom_site_adp_type
_atom_site_occupancy
_atom_site_symmetry_multiplicity
_atom_site_calc_flag
_atom_site_refinement_flags
_atom_site_disorder_assembly
_atom_site_disorder_group
N2 N 0.1667(3) 0.60073(13) 0.60558(17) 0.0260(5) Uani 1 1 d . . .
H1N2 H 0.1454 0.5569 0.6063 0.039 Uiso 1 1 d R . .
N38 N 0.4232(2) 0.74321(12) 0.61886(17) 0.0221(4) Uani 1 1 d . . .
H1N3 H 0.4403 0.7689 0.5691 0.033 Uiso 1 1 d R . .
H2N3 H 0.3284 0.7436 0.6261 0.033 Uiso 1 1 d R . .
O1 O -0.0588(2) 0.58422(12) 0.44530(15) 0.0307(5) Uani 1 1 d . . .
H1 H -0.1150 0.5739 0.3904 0.046 Uiso 1 1 calc R . .
O4 O 0.4691(2) 0.69701(11) 0.40034(15) 0.0279(4) Uani 1 1 d . . .
H4O H 0.4730 0.7023 0.3406 0.042 Uiso 1 1 calc R . .
O6 O 0.1613(2) 0.64349(13) 0.04867(15) 0.0320(5) Uani 1 1 d . . .
O8 O -0.1548(2) 0.58411(13) 0.26017(16) 0.0338(5) Uani 1 1 d . . .
O11 O 0.4788(2) 0.71080(13) 0.21597(17) 0.0342(5) Uani 1 1 d . A .
O12 O 0.4075(3) 0.63378(12) 0.02889(15) 0.0325(5) Uani 1 1 d . . .
O15 O 0.1579(2) 0.70067(11) 0.68086(16) 0.0305(4) Uani 1 1 d . . .
O21 O 0.4002(2) 0.38221(11) 0.66390(15) 0.0273(4) Uani 1 1 d . . .
H21O H 0.3759 0.3638 0.7126 0.041 Uiso 1 1 calc R . .
O23 O 0.5437(2) 0.34366(10) 0.51855(14) 0.0259(4) Uani 1 1 d . . .
H23O H 0.4758 0.3400 0.5498 0.039 Uiso 1 1 calc R . .
O25 O 0.7230(2) 0.46006(10) 0.37391(15) 0.0249(4) Uani 1 1 d . . .
O27 O 0.4618(3) 0.41922(13) 0.16931(17) 0.0397(6) Uani 1 1 d . A .
O35 O 0.7529(3) 0.35116(12) 0.3450(2) 0.0424(6) Uani 1 1 d . . .
C1 C 0.0685(3) 0.61211(14) 0.4296(2) 0.0236(5) Uani 1 1 d . . .
C2 C 0.1834(3) 0.62502(14) 0.5113(2) 0.0240(5) Uani 1 1 d . . .
C3 C 0.3157(3) 0.65544(14) 0.4993(2) 0.0227(5) Uani 1 1 d . . .
C4 C 0.3358(3) 0.66981(14) 0.4045(2) 0.0222(5) Uani 1 1 d . . .
C5 C 0.2395(3) 0.66163(14) 0.2184(2) 0.0235(5) Uani 1 1 d . A .
C6 C 0.1254(3) 0.63777(16) 0.1395(2) 0.0271(6) Uani 1 1 d . . .
C7 C -0.0066(3) 0.61129(18) 0.1480(2) 0.0324(7) Uani 1 1 d . . .
C8 C -0.0324(3) 0.60657(15) 0.2467(2) 0.0261(6) Uani 1 1 d . . .
C9 C 0.0875(3) 0.62582(14) 0.3326(2) 0.0227(5) Uani 1 1 d . . .
C10 C 0.2232(3) 0.65415(13) 0.3196(2) 0.0213(5) Uani 1 1 d . . .
C11 C 0.3527(3) 0.68546(14) 0.1769(2) 0.0253(5) Uani 1 1 d . . .
C12 C 0.3061(3) 0.67462(17) 0.0640(2) 0.0291(6) Uani 1 1 d . A .
C13 C 0.2910(4) 0.73863(19) 0.0041(3) 0.0397(8) Uani 1 1 d . . .
H13A H 0.2603 0.7281 -0.0669 0.060 Uiso 1 1 calc R A .
H13B H 0.3872 0.7619 0.0174 0.060 Uiso 1 1 calc R . .
H13C H 0.2159 0.7674 0.0231 0.060 Uiso 1 1 calc R . .
C14 C -0.1234(5) 0.5867(3) 0.0615(3) 0.0592(13) Uani 1 1 d . . .
H14A H -0.0887 0.5928 0.0000 0.089 Uiso 1 1 calc R . .
H14B H -0.2158 0.6120 0.0572 0.089 Uiso 1 1 calc R . .
H14C H -0.1423 0.5392 0.0706 0.089 Uiso 1 1 calc R . .
C15 C 0.1472(3) 0.63902(15) 0.6811(2) 0.0247(5) Uani 1 1 d . . .
C16 C 0.1068(3) 0.60264(16) 0.7663(2) 0.0266(6) Uani 1 1 d . . .
C17 C 0.1890(3) 0.55257(17) 0.8150(2) 0.0291(6) Uani 1 1 d . . .
H17A H 0.1526 0.5318 0.8666 0.044 Uiso 1 1 calc R . .
C18 C 0.3284(3) 0.52679(16) 0.7969(2) 0.0286(6) Uani 1 1 d . . .
H18A H 0.3782 0.5528 0.7569 0.043 Uiso 1 1 calc R . .
C19 C 0.3910(3) 0.46923(16) 0.8326(2) 0.0279(6) Uani 1 1 d . . .
H19A H 0.3424 0.4431 0.8732 0.042 Uiso 1 1 calc R . .
C20 C 0.5352(3) 0.44324(15) 0.8119(2) 0.0261(6) Uani 1 1 d . . .
H20A H 0.5591 0.3997 0.8474 0.039 Uiso 1 1 calc R . .
C21 C 0.5159(3) 0.43065(14) 0.69941(19) 0.0221(5) Uani 1 1 d . . .
H21A H 0.4817 0.4737 0.6650 0.033 Uiso 1 1 calc R . .
C22 C 0.6583(3) 0.41002(14) 0.6668(2) 0.0227(5) Uani 1 1 d . . .
H22A H 0.7317 0.4472 0.6862 0.034 Uiso 1 1 calc R . .
C23 C 0.6325(3) 0.40190(14) 0.55314(19) 0.0215(5) Uani 1 1 d . . .
H23A H 0.7326 0.3943 0.5383 0.032 Uiso 1 1 calc R . .
C24 C 0.5629(3) 0.46288(14) 0.4904(2) 0.0215(5) Uani 1 1 d . . .
H24A H 0.4555 0.4654 0.4933 0.032 Uiso 1 1 calc R . .
C25 C 0.5691(3) 0.45028(14) 0.38145(19) 0.0214(5) Uani 1 1 d . . .
H25A H 0.5414 0.4037 0.3649 0.032 Uiso 1 1 d R . .
C26 C 0.4688(3) 0.49583(15) 0.3046(2) 0.0270(6) Uani 1 1 d . A .
H26A H 0.4916 0.5423 0.3248 0.040 Uiso 1 1 d R . .
C27 C 0.5012(4) 0.48613(17) 0.2008(2) 0.0322(6) Uani 1 1 d . . .
H27A H 0.6046 0.4929 0.2047 0.048 Uiso 1 1 d R A .
C28 C 0.4118(4) 0.5336(2) 0.1249(3) 0.0281(12) Uani 0.867(14) 1 d P A 1
H28 H 0.3076 0.5273 0.1006 0.042 Uiso 0.867(14) 1 calc PR A 1
C29 C 0.4802(5) 0.5839(2) 0.0932(3) 0.0286(12) Uani 0.867(14) 1 d P A 1
H29 H 0.5856 0.5865 0.1152 0.043 Uiso 0.867(14) 1 calc PR A 1
C28' C 0.508(3) 0.5537(11) 0.1440(17) 0.018(7) Uani 0.133(14) 1 d P A 2
H28B H 0.5875 0.5844 0.1633 0.027 Uiso 0.133(14) 1 calc PR A 2
C29' C 0.399(3) 0.5645(11) 0.0706(18) 0.018(7) Uani 0.133(14) 1 d P A 2
H29B H 0.3227 0.5331 0.0452 0.027 Uiso 0.133(14) 1 calc PR A 2
C30 C -0.0320(4) 0.6279(2) 0.7931(3) 0.0398(8) Uani 1 1 d . . .
H30A H -0.0517 0.6017 0.8488 0.060 Uiso 1 1 calc R . .
H30B H -0.1165 0.6236 0.7357 0.060 Uiso 1 1 calc R . .
H30C H -0.0188 0.6750 0.8126 0.060 Uiso 1 1 calc R . .
C31 C 0.6635(4) 0.4918(2) 0.8516(2) 0.0372(7) Uani 1 1 d . . .
H31A H 0.6729 0.4987 0.9230 0.056 Uiso 1 1 calc R . .
H31B H 0.6431 0.5346 0.8167 0.056 Uiso 1 1 calc R . .
H31C H 0.7568 0.4731 0.8404 0.056 Uiso 1 1 calc R . .
C32 C 0.7312(3) 0.34701(16) 0.7198(2) 0.0288(6) Uani 1 1 d . . .
H32A H 0.7468 0.3529 0.7920 0.043 Uiso 1 1 calc R . .
H32B H 0.8274 0.3394 0.7026 0.043 Uiso 1 1 calc R . .
H32C H 0.6659 0.3085 0.6989 0.043 Uiso 1 1 calc R . .
C33 C 0.6362(3) 0.52966(15) 0.5281(2) 0.0258(5) Uani 1 1 d . . .
H33A H 0.6307 0.5363 0.5975 0.039 Uiso 1 1 calc R . .
H33B H 0.5837 0.5661 0.4873 0.039 Uiso 1 1 calc R . .
H33C H 0.7409 0.5292 0.5236 0.039 Uiso 1 1 calc R . .
C34 C 0.3043(4) 0.48231(19) 0.3043(2) 0.0355(7) Uani 1 1 d . . .
H34A H 0.2403 0.5111 0.2549 0.053 Uiso 1 1 calc R A .
H34B H 0.2868 0.4919 0.3704 0.053 Uiso 1 1 calc R . .
H34C H 0.2808 0.4354 0.2875 0.053 Uiso 1 1 calc R . .
C35 C 0.8004(3) 0.40711(15) 0.3534(2) 0.0268(6) Uani 1 1 d . . .
C36 C 0.9521(4) 0.42767(18) 0.3412(3) 0.0377(7) Uani 1 1 d . . .
H36A H 1.0067 0.3882 0.3270 0.057 Uiso 1 1 calc R . .
H36B H 1.0073 0.4488 0.4027 0.057 Uiso 1 1 calc R . .
H36C H 0.9414 0.4595 0.2860 0.057 Uiso 1 1 calc R . .
C37 C 0.5391(6) 0.3965(2) 0.0970(3) 0.0515(10) Uani 1 1 d . . .
H37A H 0.5083 0.3507 0.0773 0.077 Uiso 1 1 calc R A .
H37B H 0.6468 0.3975 0.1254 0.077 Uiso 1 1 calc R . .
H37C H 0.5154 0.4256 0.0385 0.077 Uiso 1 1 calc R . .
C38 C 0.4392(3) 0.67261(14) 0.5875(2) 0.0232(5) Uani 1 1 d . . .
H38A H 0.4357 0.6420 0.6433 0.035 Uiso 1 1 calc R . .
H38B H 0.5370 0.6668 0.5699 0.035 Uiso 1 1 calc R . .
C39 C 0.5381(3) 0.76242(15) 0.7109(2) 0.0265(6) Uani 1 1 d . . .
H39A H 0.6390 0.7514 0.7017 0.040 Uiso 1 1 calc R . .
H39B H 0.5337 0.8112 0.7217 0.040 Uiso 1 1 calc R . .
C40 C 0.5108(4) 0.72606(18) 0.8001(2) 0.0314(6) Uani 1 1 d . . .
H40A H 0.4140 0.7294 0.8130 0.047 Uiso 1 1 calc R . .
C41 C 0.6085(5) 0.6906(2) 0.8608(3) 0.0474(9) Uani 1 1 d . . .
H41A H 0.7066 0.6860 0.8505 0.071 Uiso 1 1 calc R . .
H41B H 0.5821 0.6691 0.9157 0.071 Uiso 1 1 calc R . .
O1A O 0.1545(3) 0.45924(13) 0.58273(19) 0.0378(5) Uani 1 1 d . . .
H1A H 0.2338 0.4383 0.6060 0.057 Uiso 1 1 calc R . .
C1A C 0.0371(4) 0.4305(2) 0.6180(4) 0.0568(11) Uani 1 1 d . . .
H1A1 H 0.0241 0.3839 0.5960 0.085 Uiso 1 1 calc R . .
H1A2 H -0.0552 0.4553 0.5916 0.085 Uiso 1 1 calc R . .
H1A3 H 0.0606 0.4322 0.6908 0.085 Uiso 1 1 calc R . .
O1C O 0.6851(18) 0.8013(9) 0.2049(13) 0.036(2) Uani 0.57(3) 1 d P B 3
H1C H 0.6129 0.7748 0.1885 0.053 Uiso 0.57(3) 1 calc PR B 3
C1C C 0.8195(11) 0.7640(6) 0.2481(13) 0.064(4) Uani 0.57(3) 1 d P B 3
H1C1 H 0.8975 0.7949 0.2816 0.095 Uiso 0.57(3) 1 calc PR B 3
H1C2 H 0.8536 0.7401 0.1955 0.095 Uiso 0.57(3) 1 calc PR B 3
H1C3 H 0.7979 0.7319 0.2966 0.095 Uiso 0.57(3) 1 calc PR B 3
O1C' O 0.653(3) 0.8082(13) 0.1783(18) 0.039(3) Uani 0.43(3) 1 d P B 4
H1C' H 0.6039 0.7769 0.1958 0.059 Uiso 0.43(3) 1 calc PR B 4
C1C' C 0.8033(18) 0.7844(8) 0.176(3) 0.087(10) Uani 0.43(3) 1 d P B 4
H1C4 H 0.8756 0.8204 0.1976 0.131 Uiso 0.43(3) 1 calc PR B 4
H1C5 H 0.8055 0.7705 0.1087 0.131 Uiso 0.43(3) 1 calc PR B 4
H1C6 H 0.8290 0.7463 0.2217 0.131 Uiso 0.43(3) 1 calc PR B 4
C1D C -0.157(2) 0.7559(13) 0.5216(17) 0.112(8) Uani 0.742(11) 1 d P C 5
H1D1 H -0.2497 0.7793 0.4904 0.168 Uiso 0.742(11) 1 calc PR C 5
H1D2 H -0.1662 0.7086 0.5028 0.168 Uiso 0.742(11) 1 calc PR C 5
H1D3 H -0.0735 0.7758 0.4991 0.168 Uiso 0.742(11) 1 calc PR C 5
O1D O -0.1318(5) 0.7617(3) 0.6285(5) 0.077(2) Uani 0.742(11) 1 d P C 5
H1D H -0.0606 0.7368 0.6555 0.116 Uiso 0.742(11) 1 calc PR C 5
C1D' C -0.170(5) 0.7549(16) 0.517(2) 0.047(7) Uiso 0.258(11) 1 d P C 6
H1D4 H -0.2281 0.7894 0.5414 0.071 Uiso 0.258(11) 1 calc PR C 6
H1D5 H -0.2002 0.7525 0.4444 0.071 Uiso 0.258(11) 1 calc PR C 6
H1D6 H -0.0634 0.7660 0.5370 0.071 Uiso 0.258(11) 1 calc PR C 6
O1D' O -0.1978(14) 0.6857(8) 0.5629(11) 0.063(4) Uani 0.258(11) 1 d P C 6
H1D' H -0.1433 0.6566 0.5452 0.095 Uiso 0.258(11) 1 calc PR C 6
Cl2B Cl 0.9299(4) 0.81735(15) 0.8423(2) 0.0946(7) Uani 0.67 1 d P . .
Cl1B Cl 0.9884(4) 0.93930(19) 0.9514(3) 0.1113(10) Uani 0.67 1 d P . .
Cl3B Cl 0.8473(6) 0.8305(3) 1.0300(2) 0.1447(16) Uani 0.67 1 d P . .
C1B C 0.835(2) 0.9168(9) 0.9670(12) 0.068(4) Uani 0.33 1 d P D 7
H1B1 H 0.7630 0.9144 0.9017 0.102 Uiso 0.33 1 d PR D 7
H1B2 H 0.7970 0.9500 1.0084 0.102 Uiso 0.33 1 d PR D 7
C1B' C 0.8724(11) 0.8727(6) 0.9211(7) 0.082(3) Uani 0.67 1 d P D 8
H1BA H 0.7716 0.8891 0.8888 0.123 Uiso 0.67 1 d PR D 8
H1BB H 0.8650 0.8490 0.9828 0.123 Uiso 0.22 1 d PR D 8
H1BC H 0.9143 0.8413 0.8791 0.123 Uiso 0.22 1 d PR D 8
H1BD H 0.9474 0.9086 0.9399 0.123 Uiso 0.22 1 d PR D 8

loop_
_atom_site_aniso_label
_atom_site_aniso_U_11
_atom_site_aniso_U_22
_atom_site_aniso_U_33
_atom_site_aniso_U_23
_atom_site_aniso_U_13
_atom_site_aniso_U_12
N2 0.0352(12) 0.0236(12) 0.0210(11) 0.0027(9) 0.0102(9) -0.0028(10)
N38 0.0230(10) 0.0198(11) 0.0231(11) 0.0006(9) 0.0041(8) 0.0002(8)
O1 0.0276(10) 0.0401(12) 0.0268(10) 0.0010(9) 0.0113(8) -0.0088(9)
O4 0.0242(9) 0.0356(11) 0.0247(9) 0.0003(8) 0.0074(7) -0.0074(8)
O6 0.0339(10) 0.0441(13) 0.0189(9) 0.0057(9) 0.0075(8) -0.0041(10)
O8 0.0244(10) 0.0464(13) 0.0305(10) 0.0048(10) 0.0058(8) -0.0062(9)
O11 0.0319(10) 0.0394(12) 0.0348(11) -0.0006(10) 0.0150(9) -0.0114(10)
O12 0.0421(11) 0.0351(12) 0.0244(9) 0.0072(9) 0.0164(8) 0.0081(10)
O15 0.0332(10) 0.0268(11) 0.0350(11) 0.0008(9) 0.0151(9) 0.0037(8)
O21 0.0246(9) 0.0305(10) 0.0270(9) -0.0014(8) 0.0063(7) -0.0058(8)
O23 0.0324(10) 0.0219(9) 0.0249(9) -0.0014(8) 0.0093(7) -0.0061(8)
O25 0.0275(9) 0.0218(9) 0.0284(9) -0.0010(8) 0.0126(7) -0.0014(8)
O27 0.0525(14) 0.0385(13) 0.0294(11) -0.0080(10) 0.0121(10) 0.0053(11)
O35 0.0354(11) 0.0232(11) 0.0736(18) -0.0023(11) 0.0230(12) 0.0015(10)
C1 0.0244(12) 0.0251(13) 0.0232(12) 0.0009(10) 0.0095(10) -0.0030(10)
C2 0.0301(13) 0.0226(13) 0.0210(12) 0.0023(10) 0.0092(10) -0.0011(10)
C3 0.0242(12) 0.0204(12) 0.0241(12) 0.0003(10) 0.0069(10) 0.0008(10)
C4 0.0232(12) 0.0192(12) 0.0257(13) -0.0011(10) 0.0085(10) -0.0004(10)
C5 0.0275(12) 0.0214(12) 0.0229(12) 0.0012(10) 0.0084(10) -0.0005(10)
C6 0.0323(14) 0.0311(15) 0.0186(12) 0.0045(11) 0.0073(10) 0.0011(12)
C7 0.0273(14) 0.0455(18) 0.0229(13) 0.0050(13) 0.0025(11) -0.0040(13)
C8 0.0232(13) 0.0286(14) 0.0258(13) 0.0053(11) 0.0041(10) -0.0014(11)
C9 0.0238(12) 0.0228(13) 0.0223(12) 0.0024(10) 0.0068(10) 0.0006(10)
C10 0.0238(12) 0.0193(12) 0.0227(12) 0.0021(10) 0.0092(10) 0.0016(10)
C11 0.0294(13) 0.0226(13) 0.0259(13) 0.0022(10) 0.0107(10) 0.0005(11)
C12 0.0331(14) 0.0320(15) 0.0251(13) 0.0045(12) 0.0127(11) 0.0008(12)
C13 0.0465(18) 0.0379(18) 0.0397(17) 0.0153(15) 0.0201(14) 0.0082(15)
C14 0.0406(19) 0.106(4) 0.0268(16) 0.008(2) -0.0013(14) -0.032(2)
C15 0.0225(12) 0.0290(14) 0.0240(12) 0.0027(11) 0.0079(10) 0.0029(11)
C16 0.0288(13) 0.0304(14) 0.0225(12) 0.0002(11) 0.0097(10) -0.0003(11)
C17 0.0328(14) 0.0359(15) 0.0215(12) 0.0022(11) 0.0121(11) 0.0027(12)
C18 0.0314(14) 0.0316(15) 0.0241(13) 0.0025(11) 0.0092(11) 0.0015(12)
C19 0.0314(14) 0.0317(15) 0.0211(12) 0.0018(11) 0.0074(10) 0.0015(12)
C20 0.0300(14) 0.0288(14) 0.0191(12) 0.0026(10) 0.0045(10) 0.0010(11)
C21 0.0223(12) 0.0244(13) 0.0188(12) 0.0009(10) 0.0034(9) -0.0031(10)
C22 0.0225(12) 0.0230(13) 0.0218(12) 0.0000(10) 0.0034(9) -0.0018(10)
C23 0.0222(11) 0.0203(12) 0.0223(12) -0.0009(10) 0.0058(9) -0.0012(10)
C24 0.0225(12) 0.0208(12) 0.0227(12) 0.0017(10) 0.0078(9) 0.0006(10)
C25 0.0210(12) 0.0211(12) 0.0228(12) 0.0004(10) 0.0066(9) 0.0014(10)
C26 0.0366(15) 0.0225(13) 0.0220(13) 0.0009(10) 0.0072(11) 0.0048(11)
C27 0.0447(17) 0.0297(15) 0.0229(14) 0.0011(12) 0.0091(12) 0.0047(13)
C28 0.031(2) 0.028(2) 0.0244(19) 0.0012(16) 0.0050(13) -0.0011(16)
C29 0.027(2) 0.034(2) 0.0272(18) 0.0041(18) 0.0110(14) 0.0021(19)
C28' 0.025(11) 0.014(8) 0.020(10) 0.000(7) 0.015(8) -0.004(6)
C29' 0.025(11) 0.014(8) 0.020(10) 0.000(7) 0.015(8) -0.004(6)
C30 0.0407(17) 0.052(2) 0.0338(15) 0.0114(15) 0.0224(13) 0.0132(16)
C31 0.0312(15) 0.049(2) 0.0279(14) -0.0110(14) 0.0001(12) -0.0021(14)
C32 0.0277(13) 0.0291(14) 0.0288(14) 0.0049(12) 0.0047(11) 0.0047(12)
C33 0.0329(14) 0.0198(13) 0.0256(13) -0.0011(10) 0.0082(11) -0.0003(11)
C34 0.0317(15) 0.0447(18) 0.0287(14) 0.0023(13) 0.0041(11) 0.0127(14)
C35 0.0276(13) 0.0260(14) 0.0289(13) 0.0005(11) 0.0106(11) 0.0012(11)
C36 0.0331(16) 0.0351(17) 0.0513(19) -0.0019(15) 0.0226(14) -0.0021(13)
C37 0.081(3) 0.050(2) 0.0274(16) -0.0010(16) 0.0203(17) 0.020(2)
C38 0.0271(12) 0.0192(12) 0.0238(12) 0.0011(10) 0.0067(10) 0.0022(10)
C39 0.0289(13) 0.0258(13) 0.0229(12) -0.0009(11) 0.0017(10) -0.0002(11)
C40 0.0319(14) 0.0402(17) 0.0239(13) -0.0029(12) 0.0102(11) 0.0018(13)
C41 0.0474(19) 0.065(3) 0.0329(16) 0.0160(17) 0.0148(14) 0.0140(18)
O1A 0.0300(11) 0.0310(11) 0.0476(13) 0.0041(10) -0.0010(9) -0.0012(9)
C1A 0.0277(17) 0.040(2) 0.103(4) 0.001(2) 0.0146(19) -0.0040(15)
O1C 0.031(5) 0.026(4) 0.054(7) -0.006(4) 0.018(4) -0.004(4)
C1C 0.056(5) 0.046(5) 0.094(9) -0.013(5) 0.027(5) 0.003(4)
O1C' 0.038(9) 0.030(6) 0.056(10) -0.004(6) 0.023(6) -0.001(5)
C1C' 0.056(8) 0.049(8) 0.17(3) -0.023(12) 0.063(12) -0.006(6)
C1D 0.053(6) 0.143(13) 0.141(14) 0.049(9) 0.024(6) 0.027(7)
O1D 0.053(3) 0.083(4) 0.103(4) 0.031(3) 0.032(3) 0.029(3)
O1D' 0.049(7) 0.070(9) 0.072(9) 0.004(7) 0.019(6) -0.007(6)
Cl2B 0.120(2) 0.0793(15) 0.0850(15) -0.0038(12) 0.0247(14) -0.0041(14)
Cl1B 0.1005(19) 0.109(2) 0.112(2) -0.0199(18) -0.0010(15) -0.0226(17)
Cl3B 0.188(4) 0.174(4) 0.0708(16) 0.030(2) 0.026(2) -0.030(3)
C1B 0.086(11) 0.062(9) 0.060(8) 0.002(7) 0.026(8) 0.028(8)
C1B' 0.079(5) 0.091(7) 0.068(5) 0.025(5) -0.001(4) -0.006(5)

loop_
_atom_type_symbol
_atom_type_description
_atom_type_scat_dispersion_real
_atom_type_scat_dispersion_imag
_atom_type_scat_source
C C 0.0181 0.0091 'International Tables Vol C Tables 4.2.6.8 and 6.1.1.4'
H H 0.0000 0.0000 'International Tables Vol C Tables 4.2.6.8 and 6.1.1.4'
N N 0.0311 0.0180 'International Tables Vol C Tables 4.2.6.8 and 6.1.1.4'
O O 0.0492 0.0322 'International Tables Vol C Tables 4.2.6.8 and 6.1.1.4'
Cl Cl 0.3639 0.7018 'International Tables Vol C Tables 4.2.6.8 and 6.1.1.4'

loop_
_geom_angle_atom_site_label_1
_geom_angle_atom_site_label_2
_geom_angle_atom_site_label_3
_geom_angle
C15 N2 C2 125.1(3)
C15 N2 H1N2 118.8
C2 N2 H1N2 114.2
C38 N38 C39 112.9(2)
C38 N38 H1N3 105.9
C39 N38 H1N3 106.6
C38 N38 H2N3 101.7
C39 N38 H2N3 114.6
H1N3 N38 H2N3 114.9
C1 O1 H1 109.5
C4 O4 H4O 109.5
C6 O6 C12 107.9(2)
C29 O12 C12 117.0(2)
C12 O12 C29' 107.9(8)
C21 O21 H21O 109.5
C23 O23 H23O 109.5
C35 O25 C25 118.7(2)
C37 O27 C27 112.3(3)
O1 C1 C2 118.2(2)
O1 C1 C9 121.8(2)
C2 C1 C9 119.9(3)
C1 C2 C3 120.4(2)
C1 C2 N2 117.3(3)
C3 C2 N2 122.1(2)
C4 C3 C2 120.3(2)
C4 C3 C38 118.4(2)
C2 C3 C38 121.3(2)
O4 C4 C3 115.9(2)
O4 C4 C10 123.7(2)
C3 C4 C10 120.3(2)
C11 C5 C6 107.2(2)
C11 C5 C10 133.5(3)
C6 C5 C10 119.2(2)
C7 C6 O6 121.3(3)
C7 C6 C5 126.0(3)
O6 C6 C5 112.7(2)
C6 C7 C8 116.9(3)
C6 C7 C14 123.7(3)
C8 C7 C14 119.4(3)
O8 C8 C7 120.5(3)
O8 C8 C9 120.1(3)
C7 C8 C9 119.3(3)
C1 C9 C10 119.9(2)
C1 C9 C8 118.6(2)
C10 C9 C8 121.4(2)
C4 C10 C9 119.0(2)
C4 C10 C5 124.1(2)
C9 C10 C5 116.8(2)
O11 C11 C5 131.7(3)
O11 C11 C12 120.3(3)
C5 C11 C12 108.0(2)
O12 C12 O6 111.2(3)
O12 C12 C13 106.8(2)
O6 C12 C13 108.6(3)
O12 C12 C11 112.2(2)
O6 C12 C11 104.2(2)
C13 C12 C11 113.9(3)
C12 C13 H13A 109.5
C12 C13 H13B 109.5
H13A C13 H13B 109.5
C12 C13 H13C 109.5
H13A C13 H13C 109.5
H13B C13 H13C 109.5
C7 C14 H14A 109.5
C7 C14 H14B 109.5
H14A C14 H14B 109.5
C7 C14 H14C 109.5
H14A C14 H14C 109.5
H14B C14 H14C 109.5
O15 C15 N2 123.0(3)
O15 C15 C16 121.3(3)
N2 C15 C16 115.7(3)
C17 C16 C30 123.0(3)
C17 C16 C15 122.9(3)
C30 C16 C15 114.1(3)
C16 C17 C18 126.7(3)
C16 C17 H17A 116.6
C18 C17 H17A 116.6
C19 C18 C17 124.5(3)
C19 C18 H18A 117.7
C17 C18 H18A 117.7
C18 C19 C20 123.5(3)
C18 C19 H19A 118.2
C20 C19 H19A 118.2
C19 C20 C31 110.6(3)
C19 C20 C21 110.0(2)
C31 C20 C21 111.5(2)
C19 C20 H20A 108.2
C31 C20 H20A 108.2
C21 C20 H20A 108.2
O21 C21 C22 109.5(2)
O21 C21 C20 111.1(2)
C22 C21 C20 115.4(2)
O21 C21 H21A 106.8
C22 C21 H21A 106.8
C20 C21 H21A 106.8
C32 C22 C21 113.0(2)
C32 C22 C23 110.4(2)
C21 C22 C23 112.5(2)
C32 C22 H22A 106.9
C21 C22 H22A 106.9
C23 C22 H22A 106.9
O23 C23 C22 111.5(2)
O23 C23 C24 108.7(2)
C22 C23 C24 115.8(2)
O23 C23 H23A 106.8
C22 C23 H23A 106.8
C24 C23 H23A 106.8
C33 C24 C25 111.3(2)
C33 C24 C23 113.8(2)
C25 C24 C23 108.4(2)
C33 C24 H24A 107.7
C25 C24 H24A 107.7
C23 C24 H24A 107.7
O25 C25 C26 108.2(2)
O25 C25 C24 107.5(2)
C26 C25 C24 115.3(2)
O25 C25 H25A 108.4
C26 C25 H25A 108.7
C24 C25 H25A 108.6
C34 C26 C25 109.5(2)
C34 C26 C27 112.0(3)
C25 C26 C27 110.7(2)
C34 C26 H26A 108.3
C25 C26 H26A 108.0
C27 C26 H26A 108.1
O27 C27 C28 108.6(3)
O27 C27 C26 108.1(3)
C28 C27 C26 112.0(3)
O27 C27 C28' 133.7(8)
C26 C27 C28' 113.1(7)
O27 C27 H27A 109.4
C28 C27 H27A 109.3
C26 C27 H27A 109.4
C29 C28 C27 119.1(4)
C29 C28 H28 120.5
C27 C28 H28 120.5
C28 C29 O12 124.2(4)
C28 C29 H29 117.9
O12 C29 H29 117.9
C29' C28' C27 116(2)
C29' C28' H28B 122.1
C27 C28' H28B 122.1
C28' C29' O12 111(2)
C28' C29' H29B 124.3
O12 C29' H29B 124.3
C16 C30 H30A 109.5
C16 C30 H30B 109.5
H30A C30 H30B 109.5
C16 C30 H30C 109.5
H30A C30 H30C 109.5
H30B C30 H30C 109.5
C20 C31 H31A 109.5
C20 C31 H31B 109.5
H31A C31 H31B 109.5
C20 C31 H31C 109.5
H31A C31 H31C 109.5
H31B C31 H31C 109.5
C22 C32 H32A 109.5
C22 C32 H32B 109.5
H32A C32 H32B 109.5
C22 C32 H32C 109.5
H32A C32 H32C 109.5
H32B C32 H32C 109.5
C24 C33 H33A 109.5
C24 C33 H33B 109.5
H33A C33 H33B 109.5
C24 C33 H33C 109.5
H33A C33 H33C 109.5
H33B C33 H33C 109.5
C26 C34 H34A 109.5
C26 C34 H34B 109.5
H34A C34 H34B 109.5
C26 C34 H34C 109.5
H34A C34 H34C 109.5
H34B C34 H34C 109.5
O35 C35 O25 123.9(3)
O35 C35 C36 125.0(3)
O25 C35 C36 111.0(3)
C35 C36 H36A 109.5
C35 C36 H36B 109.5
H36A C36 H36B 109.5
C35 C36 H36C 109.5
H36A C36 H36C 109.5
H36B C36 H36C 109.5
O27 C37 H37A 109.5
O27 C37 H37B 109.5
H37A C37 H37B 109.5
O27 C37 H37C 109.5
H37A C37 H37C 109.5
H37B C37 H37C 109.5
N38 C38 C3 110.1(2)
N38 C38 H38A 109.6
C3 C38 H38A 109.6
N38 C38 H38B 109.6
C3 C38 H38B 109.6
H38A C38 H38B 108.1
C40 C39 N38 110.6(2)
C40 C39 H39A 109.5
N38 C39 H39A 109.5
C40 C39 H39B 109.5
N38 C39 H39B 109.5
H39A C39 H39B 108.1
C41 C40 C39 125.2(3)
C41 C40 H40A 117.4
C39 C40 H40A 117.4
C40 C41 H41A 120.0
C40 C41 H41B 120.0
H41A C41 H41B 120.0
C1A O1A H1A 109.5
O1A C1A H1A1 109.5
O1A C1A H1A2 109.5
H1A1 C1A H1A2 109.5
O1A C1A H1A3 109.5
H1A1 C1A H1A3 109.5
H1A2 C1A H1A3 109.5
Cl1B C1B Cl3B 111.2(9)
Cl1B C1B H1B1 109.1
Cl3B C1B H1B1 109.1
Cl1B C1B H1B2 109.7
Cl3B C1B H1B2 109.6
H1B1 C1B H1B2 108.0
Cl1B C1B H1BA 105.8
H1B2 C1B H1BA 130.5
H1B2 C1B H1BB 130.5
H1B2 C1B H1BD 135.9
Cl1B C1B' Cl2B 113.3(6)
Cl1B C1B' Cl3B 111.0(6)
Cl2B C1B' Cl3B 110.2(6)
Cl2B C1B' H1B1 128.7
Cl3B C1B' H1B1 103.7
Cl1B C1B' H1BA 108.8
Cl2B C1B' H1BA 108.7
Cl3B C1B' H1BA 104.4
Cl1B C1B' H1BB 109.1
Cl2B C1B' H1BB 109.1
H1B1 C1B' H1BB 106.6
H1BA C1B' H1BB 107.8
Cl1B C1B' H1BC 109.6
Cl3B C1B' H1BC 109.6
H1B1 C1B' H1BC 132.7
H1BA C1B' H1BC 113.4
H1BB C1B' H1BC 108.2
Cl2B C1B' H1BD 109.8
Cl3B C1B' H1BD 109.8
H1BA C1B' H1BD 113.7
H1BB C1B' H1BD 107.6
H1BC C1B' H1BD 105.9

loop_
_geom_bond_atom_site_label_1
_geom_bond_atom_site_label_2
_geom_bond_distance
N2 C15 1.338(4)
N2 C2 1.430(3)
N2 H1N2 0.9001
N38 C38 1.496(3)
N38 C39 1.506(4)
N38 H1N3 0.9008
N38 H2N3 0.9004
O1 C1 1.360(3)
O1 H1 0.8400
O4 C4 1.355(3)
O4 H4O 0.8400
O6 C6 1.371(3)
O6 C12 1.442(4)
O8 C8 1.266(4)
O11 C11 1.269(4)
O12 C29 1.401(5)
O12 C12 1.408(4)
O12 C29' 1.51(2)
O15 C15 1.238(4)
O21 C21 1.442(3)
O21 H21O 0.8400
O23 C23 1.441(3)
O23 H23O 0.8400
O25 C35 1.343(4)
O25 C25 1.458(3)
O27 C37 1.426(4)
O27 C27 1.429(4)
O35 C35 1.199(4)
C1 C2 1.384(4)
C1 C9 1.416(4)
C2 C3 1.405(4)
C3 C4 1.393(4)
C3 C38 1.505(4)
C4 C10 1.412(4)
C5 C11 1.383(4)
C5 C6 1.413(4)
C5 C10 1.447(4)
C6 C7 1.356(4)
C7 C8 1.437(4)
C7 C14 1.497(5)
C8 C9 1.475(4)
C9 C10 1.419(4)
C11 C12 1.535(4)
C12 C13 1.515(4)
C13 H13A 0.9800
C13 H13B 0.9800
C13 H13C 0.9800
C14 H14A 0.9800
C14 H14B 0.9800
C14 H14C 0.9800
C15 C16 1.500(4)
C16 C17 1.341(4)
C16 C30 1.497(4)
C17 C18 1.456(4)
C17 H17A 0.9500
C18 C19 1.331(4)
C18 H18A 0.9500
C19 C20 1.513(4)
C19 H19A 0.9500
C20 C31 1.531(5)
C20 C21 1.543(4)
C20 H20A 1.0000
C21 C22 1.536(4)
C21 H21A 1.0000
C22 C32 1.534(4)
C22 C23 1.541(4)
C22 H22A 1.0000
C23 C24 1.549(4)
C23 H23A 1.0000
C24 C33 1.534(4)
C24 C25 1.539(4)
C24 H24A 1.0000
C25 C26 1.538(4)
C25 H25A 0.9800
C26 C34 1.537(5)
C26 C27 1.541(4)
C26 H26A 0.9799
C27 C28 1.512(5)
C27 C28' 1.57(2)
C27 H27A 0.9500
C28 C29 1.313(8)
C28 H28 0.9500
C29 H29 0.9500
C28' C29' 1.27(4)
C28' H28B 0.9500
C29' H29B 0.9500
C30 H30A 0.9800
C30 H30B 0.9800
C30 H30C 0.9800
C31 H31A 0.9800
C31 H31B 0.9800
C31 H31C 0.9800
C32 H32A 0.9800
C32 H32B 0.9800
C32 H32C 0.9800
C33 H33A 0.9800
C33 H33B 0.9800
C33 H33C 0.9800
C34 H34A 0.9800
C34 H34B 0.9800
C34 H34C 0.9800
C35 C36 1.501(4)
C36 H36A 0.9800
C36 H36B 0.9800
C36 H36C 0.9800
C37 H37A 0.9800
C37 H37B 0.9800
C37 H37C 0.9800
C38 H38A 0.9900
C38 H38B 0.9900
C39 C40 1.500(4)
C39 H39A 0.9900
C39 H39B 0.9900
C40 C41 1.293(5)
C40 H40A 0.9500
C41 H41A 0.9500
C41 H41B 0.9500
O1A C1A 1.405(5)
O1A H1A 0.8400
C1A H1A1 0.9800
C1A H1A2 0.9800
C1A H1A3 0.9800
O1C C1C 1.451(16)
O1C H1C 0.8400
C1C H1C1 0.9800
C1C H1C2 0.9800
C1C H1C3 0.9800
O1C' C1C' 1.47(3)
O1C' H1C' 0.8400
C1C' H1C4 0.9800
C1C' H1C5 0.9800
C1C' H1C6 0.9800
C1D O1D 1.45(2)
C1D H1D1 0.9800
C1D H1D2 0.9800
C1D H1D3 0.9800
O1D H1D 0.8400
C1D' O1D' 1.57(4)
C1D' H1D4 0.9800
C1D' H1D5 0.9800
C1D' H1D6 0.9800
O1D' H1D' 0.8400
Cl2B C1B' 1.718(13)
Cl1B C1B 1.546(19)
Cl1B C1B' 1.700(11)
Cl3B C1B' 1.784(10)
Cl3B C1B 1.925(17)
C1B H1B1 0.9900
C1B H1B2 0.9901
C1B' H1BA 0.9900
C1B' H1BB 0.9899
C1B' H1BC 0.9900
C1B' H1BD 0.9900

loop_
_geom_hbond_atom_site_label_D
_geom_hbond_atom_site_label_H
_geom_hbond_atom_site_label_A
_geom_hbond_distance_DH
_geom_hbond_distance_HA
_geom_hbond_distance_DA
_geom_hbond_angle_DHA
_geom_hbond_site_symmetry_A
O1 H1 O8 0.84 1.76 2.507(3) 146 .
N38 H2N3 O15 0.90 2.08 2.893(3) 150 .
O4 H4O O11 0.84 1.74 2.582(3) 178 .
O23 H23O O21 0.84 2.04 2.752(3) 141 .
O1C H1C O11 0.84 1.88 2.654(18) 153 .
O1C' H1C' O11 0.84 1.82 2.65(3) 172 .
O1D H1D O15 0.84 2.09 2.872(5) 155 .
O1D' H1D' O1 0.84 2.26 3.056(15) 159 .
N2 H1N2 O1A 0.90 1.99 2.850(4) 160 .
O1A H1A O21 0.84 1.92 2.756(3) 173 .
O21 H21O O1C 0.84 1.86 2.677(19) 163 2_646
O21 H21O O1C' 0.84 1.94 2.77(3) 169 2_646
N38 H1N3 O23 0.90 1.95 2.828(3) 164 2_656
N38 H2N3 O35 0.90 2.34 2.813(3) 112 2_656

loop_
_geom_torsion_atom_site_label_1
_geom_torsion_atom_site_label_2
_geom_torsion_atom_site_label_3
_geom_torsion_atom_site_label_4
_geom_torsion
O1 C1 C2 C3 -178.3(3)
C9 C1 C2 C3 3.9(4)
O1 C1 C2 N2 7.3(4)
C9 C1 C2 N2 -170.5(3)
C15 N2 C2 C1 -111.4(3)
C15 N2 C2 C3 74.2(4)
C1 C2 C3 C4 -3.3(4)
N2 C2 C3 C4 170.8(3)
C1 C2 C3 C38 177.3(3)
N2 C2 C3 C38 -8.5(4)
C2 C3 C4 O4 -177.8(2)
C38 C3 C4 O4 1.6(4)
C2 C3 C4 C10 0.2(4)
C38 C3 C4 C10 179.6(2)
C12 O6 C6 C7 178.7(3)
C12 O6 C6 C5 -1.6(3)
C11 C5 C6 C7 -178.8(3)
C10 C5 C6 C7 4.4(5)
C11 C5 C6 O6 1.6(3)
C10 C5 C6 O6 -175.2(3)
O6 C6 C7 C8 179.1(3)
C5 C6 C7 C8 -0.5(5)
O6 C6 C7 C14 -0.3(6)
C5 C6 C7 C14 -179.9(4)
C6 C7 C8 O8 178.0(3)
C14 C7 C8 O8 -2.6(5)
C6 C7 C8 C9 -4.3(5)
C14 C7 C8 C9 175.2(4)
O1 C1 C9 C10 -179.1(3)
C2 C1 C9 C10 -1.4(4)
O1 C1 C9 C8 -2.6(4)
C2 C1 C9 C8 175.2(3)
O8 C8 C9 C1 6.6(4)
C7 C8 C9 C1 -171.2(3)
O8 C8 C9 C10 -176.9(3)
C7 C8 C9 C10 5.3(4)
O4 C4 C10 C9 -179.9(3)
C3 C4 C10 C9 2.2(4)
O4 C4 C10 C5 3.7(4)
C3 C4 C10 C5 -174.2(3)
C1 C9 C10 C4 -1.7(4)
C8 C9 C10 C4 -178.1(3)
C1 C9 C10 C5 175.0(3)
C8 C9 C10 C5 -1.5(4)
C11 C5 C10 C4 -2.4(5)
C6 C5 C10 C4 173.3(3)
C11 C5 C10 C9 -178.9(3)
C6 C5 C10 C9 -3.2(4)
C6 C5 C11 O11 -178.8(3)
C10 C5 C11 O11 -2.7(6)
C6 C5 C11 C12 -0.8(3)
C10 C5 C11 C12 175.3(3)
C29 O12 C12 O6 -84.0(4)
C29' O12 C12 O6 -49.5(12)
C29 O12 C12 C13 157.8(3)
C29' O12 C12 C13 -167.8(12)
C29 O12 C12 C11 32.3(4)
C29' O12 C12 C11 66.8(12)
C6 O6 C12 O12 122.1(3)
C6 O6 C12 C13 -120.7(3)
C6 O6 C12 C11 1.0(3)
O11 C11 C12 O12 57.8(4)
C5 C11 C12 O12 -120.5(3)
O11 C11 C12 O6 178.2(3)
C5 C11 C12 O6 -0.1(3)
O11 C11 C12 C13 -63.7(4)
C5 C11 C12 C13 118.0(3)
C2 N2 C15 O15 -8.2(5)
C2 N2 C15 C16 170.2(3)
O15 C15 C16 C17 -126.6(3)
N2 C15 C16 C17 55.1(4)
O15 C15 C16 C30 52.4(4)
N2 C15 C16 C30 -125.9(3)
C30 C16 C17 C18 -177.1(3)
C15 C16 C17 C18 1.8(5)
C16 C17 C18 C19 -166.0(3)
C17 C18 C19 C20 179.4(3)
C18 C19 C20 C31 61.0(4)
C18 C19 C20 C21 -62.6(4)
C19 C20 C21 O21 -60.0(3)
C31 C20 C21 O21 176.9(3)
C19 C20 C21 C22 174.8(2)
C31 C20 C21 C22 51.7(3)
O21 C21 C22 C32 -68.9(3)
C20 C21 C22 C32 57.2(3)
O21 C21 C22 C23 56.9(3)
C20 C21 C22 C23 -177.0(2)
C32 C22 C23 O23 56.4(3)
C21 C22 C23 O23 -70.8(3)
C32 C22 C23 C24 -178.5(2)
C21 C22 C23 C24 54.3(3)
O23 C23 C24 C33 173.0(2)
C22 C23 C24 C33 46.5(3)
O23 C23 C24 C25 -62.6(3)
C22 C23 C24 C25 170.9(2)
C35 O25 C25 C26 -121.6(3)
C35 O25 C25 C24 113.3(3)
C33 C24 C25 O25 50.8(3)
C23 C24 C25 O25 -75.0(3)
C33 C24 C25 C26 -69.9(3)
C23 C24 C25 C26 164.3(2)
O25 C25 C26 C34 175.2(2)
C24 C25 C26 C34 -64.5(3)
O25 C25 C26 C27 51.2(3)
C24 C25 C26 C27 171.5(2)
C37 O27 C27 C28 81.8(4)
C37 O27 C27 C26 -156.5(3)
C37 O27 C27 C28' 51.4(12)
C34 C26 C27 O27 -58.2(3)
C25 C26 C27 O27 64.3(3)
C34 C26 C27 C28 61.4(4)
C25 C26 C27 C28 -176.1(3)
C34 C26 C27 C28' 100.2(10)
C25 C26 C27 C28' -137.2(10)
O27 C27 C28 C29 -133.4(4)
C26 C27 C28 C29 107.3(4)
C28' C27 C28 C29 7.8(12)
C27 C28 C29 O12 -175.1(3)
C12 O12 C29 C28 63.3(5)
C29' O12 C29 C28 -17.9(13)
O27 C27 C28' C29' 42(2)
C28 C27 C28' C29' -12.8(11)
C26 C27 C28' C29' -108.8(15)
C27 C28' C29' O12 173.6(11)
C29 O12 C29' C28' 10.9(10)
C12 O12 C29' C28' -101.4(16)
C25 O25 C35 O35 -3.4(4)
C25 O25 C35 C36 175.9(2)
C39 N38 C38 C3 176.5(2)
C4 C3 C38 N38 86.9(3)
C2 C3 C38 N38 -93.7(3)
C38 N38 C39 C40 -68.8(3)
N38 C39 C40 C41 126.5(4)
C1B' Cl1B C1B Cl3B 55.5(8)
C1B' Cl3B C1B Cl1B -61.8(9)
C1B Cl1B C1B' Cl2B 172.7(12)
C1B Cl1B C1B' Cl3B -62.7(10)
C1B Cl3B C1B' Cl1B 53.2(11)
C1B Cl3B C1B' Cl2B 179.5(14)
